data_7025055
loop_
_publ_author_name
'Viciano-Chumillas, Marta'
'de Ruiter, Graham'
'Tanase, Stefania'
'Smits, Jan M. M.'
'de Gelder, Ren\'e'
'Mutikainen, Ilpo'
'Turpeinen, Urho'
'de Jongh, L. Jos'
'Reedijk, Jan'

_publ_section_title
;
 High nuclearity manganese(iii) compounds containing phenol-pyrazole
 ligands: the influence of the ligand on the core geometry
;
_journal_issue 20
_journal_name_full 'Dalton Transactions'
_journal_page_first 4991
_journal_paper_doi 10.1039/b924776a
_journal_volume 39
_journal_year 2010
_chemical_formula_sum 'C84 H84 Mn8 N16 O18'
_chemical_formula_weight 2045.19
_chemical_name_systematic
;
?
;
_space_group_IT_number 2
_symmetry_cell_setting triclinic
_symmetry_space_group_name_Hall '-P 1'
_symmetry_space_group_name_H-M 'P -1'
_atom_sites_solution_hydrogens geom
_atom_sites_solution_primary direct
_atom_sites_solution_secondary difmap
_audit_creation_method SHELXL-97
_cell_angle_alpha 82.82(3)
_cell_angle_beta 69.50(3)
_cell_angle_gamma 84.94(3)
_cell_formula_units_Z 2
_cell_length_a 15.284(3)
_cell_length_b 15.918(3)
_cell_length_c 18.924(3)
_cell_measurement_reflns_used 60496
_cell_measurement_temperature 173(2)
_cell_measurement_theta_max 26.00
_cell_measurement_theta_min 2.99
_cell_volume 4273.8(16)
_computing_cell_refinement 'DirAx (Duisenberg 1992)'
_computing_data_collection 'COLLECT (Nonius, 2002)'
_computing_data_reduction 'COLLECT/EVAL (Nonius, 2002)'
_computing_molecular_graphics 'SHELXTL (Sheldrick, 1990)'
_computing_publication_material 'SHELXTL (Sheldrick, 1990)'
_computing_structure_refinement 'SHELXL97 (Sheldrick, 1997)'
_computing_structure_solution 'SHELXS97 (Sheldrick, 1990)'
_diffrn_ambient_temperature 173(2)
_diffrn_measured_fraction_theta_full 0.987
_diffrn_measured_fraction_theta_max 0.987
_diffrn_measurement_device_type KappaCCD
_diffrn_measurement_method \w-scan
_diffrn_radiation_monochromator graphite
_diffrn_radiation_source 'fine-focus sealed tube'
_diffrn_radiation_type MoK\a
_diffrn_radiation_wavelength 0.71073
_diffrn_reflns_av_R_equivalents 0.0680
_diffrn_reflns_av_sigmaI/netI 0.0753
_diffrn_reflns_limit_h_max 18
_diffrn_reflns_limit_h_min -18
_diffrn_reflns_limit_k_max 19
_diffrn_reflns_limit_k_min -19
_diffrn_reflns_limit_l_max 23
_diffrn_reflns_limit_l_min -23
_diffrn_reflns_number 60496
_diffrn_reflns_theta_full 26.00
_diffrn_reflns_theta_max 26.00
_diffrn_reflns_theta_min 2.99
_exptl_absorpt_coefficient_mu 1.220
_exptl_absorpt_correction_T_max 0.9528
_exptl_absorpt_correction_T_min 0.7924
_exptl_absorpt_correction_type multi-scan
_exptl_absorpt_process_details 'SADABS (Sheldrick, 1996)'
_exptl_crystal_colour black
_exptl_crystal_density_diffrn 1.589
_exptl_crystal_density_method 'not measured'
_exptl_crystal_description needle
_exptl_crystal_F_000 2088
_exptl_crystal_size_max 0.20
_exptl_crystal_size_mid 0.08
_exptl_crystal_size_min 0.04
_refine_diff_density_max 0.669
_refine_diff_density_min -0.745
_refine_diff_density_rms 0.098
_refine_ls_extinction_method none
_refine_ls_goodness_of_fit_ref 1.064
_refine_ls_hydrogen_treatment constr
_refine_ls_matrix_type full
_refine_ls_number_parameters 1173
_refine_ls_number_reflns 16578
_refine_ls_number_restraints 85
_refine_ls_restrained_S_all 1.070
_refine_ls_R_factor_all 0.0935
_refine_ls_R_factor_gt 0.0463
_refine_ls_shift/su_max 0.002
_refine_ls_shift/su_mean 0.000
_refine_ls_structure_factor_coef Fsqd
_refine_ls_weighting_details 'calc w=1/[\s^2^(Fo^2^)+(0.0258P)^2^+8.1989P] where P=(Fo^2^+2Fc^2^)/3'
_refine_ls_weighting_scheme calc
_refine_ls_wR_factor_gt 0.0848
_refine_ls_wR_factor_ref 0.1011
_reflns_number_gt 11208
_reflns_number_total 16578
_reflns_threshold_expression >2sigma(I)
_cod_data_source_file b924776a.txt
_cod_data_source_block mvc278
_cod_original_cell_volume 4273.8(13)
_cod_original_sg_symbol_H-M P-1
_cod_database_code 7025055

loop_
_symmetry_equiv_pos_as_xyz
'x, y, z'
'-x, -y, -z'

loop_
_atom_site_label
_atom_site_type_symbol
_atom_site_fract_x
_atom_site_fract_y
_atom_site_fract_z
_atom_site_U_iso_or_equiv
_atom_site_adp_type
_atom_site_occupancy
_atom_site_symmetry_multiplicity
_atom_site_calc_flag
_atom_site_refinement_flags
_atom_site_disorder_assembly
_atom_site_disorder_group
Mn1 Mn 0.27569(4) 0.92038(4) 0.19186(3) 0.01509(13) Uani 1 1 d . A .
Mn2 Mn 0.41960(4) 0.80790(3) 0.27492(3) 0.01444(13) Uani 1 1 d . A .
Mn3 Mn 0.19914(4) 0.77210(3) 0.33455(3) 0.01456(13) Uani 1 1 d . A .
Mn4 Mn 0.33778(4) 0.70722(3) 0.17606(3) 0.01453(13) Uani 1 1 d . A .
Mn5 Mn 0.16391(4) 0.58631(4) 0.28302(3) 0.01602(13) Uani 1 1 d . . .
Mn6 Mn 0.31356(4) 0.76504(4) 0.46097(3) 0.01744(13) Uani 1 1 d . A .
Mn7 Mn 0.54691(4) 0.63588(4) 0.18754(3) 0.01721(14) Uani 1 1 d . A .
Mn8 Mn 0.34961(4) 0.61784(3) 0.33753(3) 0.01458(13) Uani 1 1 d . . .
O1 O 0.30028(17) 0.83440(15) 0.26332(14) 0.0162(6) Uani 1 1 d . . .
O2 O 0.41511(17) 0.65292(16) 0.23153(14) 0.0171(6) Uani 1 1 d . A .
O3 O 0.23291(17) 0.68534(15) 0.26676(14) 0.0170(6) Uani 1 1 d . A .
O4 O 0.36016(17) 0.72944(15) 0.36071(13) 0.0161(6) Uani 1 1 d . A .
N11 N 0.1025(2) 0.69994(19) 0.40362(17) 0.0167(7) Uani 1 1 d . . .
N12 N 0.0875(2) 0.62322(19) 0.38478(17) 0.0176(7) Uani 1 1 d . A .
C13 C 0.0137(3) 0.5917(3) 0.4423(2) 0.0219(9) Uani 1 1 d . . .
H13A H -0.0124 0.5390 0.4445 0.026 Uiso 1 1 calc R A .
C14 C -0.0185(3) 0.6472(2) 0.4979(2) 0.0220(9) Uani 1 1 d . A .
H14A H -0.0695 0.6397 0.5443 0.026 Uiso 1 1 calc R . .
C15 C 0.0385(2) 0.7158(2) 0.4722(2) 0.0178(8) Uani 1 1 d . A .
C16 C 0.0371(3) 0.7945(2) 0.5050(2) 0.0194(9) Uani 1 1 d . . .
C17 C -0.0408(3) 0.8182(3) 0.5668(2) 0.0268(10) Uani 1 1 d . A .
H17A H -0.0928 0.7831 0.5862 0.032 Uiso 1 1 calc R . .
C18 C -0.0434(3) 0.8913(3) 0.5999(2) 0.0330(11) Uani 1 1 d . . .
H18A H -0.0964 0.9059 0.6418 0.040 Uiso 1 1 calc R A .
C19 C 0.0319(3) 0.9432(3) 0.5717(2) 0.0308(10) Uani 1 1 d . A .
H19A H 0.0304 0.9935 0.5944 0.037 Uiso 1 1 calc R . .
C110 C 0.1090(3) 0.9223(3) 0.5107(2) 0.0248(9) Uani 1 1 d . . .
H11A H 0.1600 0.9586 0.4913 0.030 Uiso 1 1 calc R A .
C111 C 0.1126(3) 0.8480(2) 0.4774(2) 0.0193(9) Uani 1 1 d . A .
O112 O 0.19236(17) 0.82813(16) 0.41976(14) 0.0192(6) Uani 1 1 d . . .
N21 N 0.2326(2) 0.5544(2) 0.18076(17) 0.0194(7) Uani 1 1 d . A .
N22 N 0.3006(2) 0.6043(2) 0.13105(17) 0.0218(8) Uani 1 1 d . . .
C23 C 0.3309(3) 0.5689(3) 0.0652(2) 0.0313(11) Uani 1 1 d . A .
H23A H 0.3782 0.5909 0.0205 0.038 Uiso 1 1 calc R . .
C24 C 0.2845(3) 0.4968(3) 0.0707(2) 0.0361(12) Uani 1 1 d . . .
H24A H 0.2930 0.4604 0.0324 0.043 Uiso 1 1 calc R A .
C25 C 0.2215(3) 0.4889(2) 0.1459(2) 0.0205(9) Uani 1 1 d . A .
C26 C 0.1542(3) 0.4245(2) 0.1854(2) 0.0210(9) Uani 1 1 d . . .
C27 C 0.1456(3) 0.3565(3) 0.1481(3) 0.0300(10) Uani 1 1 d . A .
H27A H 0.1833 0.3539 0.0963 0.036 Uiso 1 1 calc R . .
C28 C 0.0846(3) 0.2938(3) 0.1839(3) 0.0358(11) Uani 1 1 d . . .
H28A H 0.0796 0.2490 0.1570 0.043 Uiso 1 1 calc R A .
C29 C 0.0301(3) 0.2963(3) 0.2599(3) 0.0300(10) Uani 1 1 d . A .
H29A H -0.0111 0.2523 0.2854 0.036 Uiso 1 1 calc R . .
C210 C 0.0359(3) 0.3627(2) 0.2984(2) 0.0239(9) Uani 1 1 d . . .
H21A H -0.0018 0.3640 0.3503 0.029 Uiso 1 1 calc R A .
C211 C 0.0966(3) 0.4282(2) 0.2620(2) 0.0197(9) Uani 1 1 d . A .
O212 O 0.09706(18) 0.48989(17) 0.30407(14) 0.0235(6) Uani 1 1 d . A .
N31 N 0.4527(2) 0.72995(19) 0.08989(17) 0.0160(7) Uani 1 1 d . . .
N32 N 0.5391(2) 0.7065(2) 0.09495(17) 0.0186(7) Uani 1 1 d . A .
C33 C 0.6033(3) 0.7333(2) 0.0281(2) 0.0219(9) Uani 1 1 d . . .
H33A H 0.6691 0.7253 0.0160 0.026 Uiso 1 1 calc R A .
C34 C 0.5594(3) 0.7745(3) -0.0206(2) 0.0239(9) Uani 1 1 d . A .
H34A H 0.5883 0.7992 -0.0710 0.029 Uiso 1 1 calc R . .
C35 C 0.4640(3) 0.7715(2) 0.0205(2) 0.0182(8) Uani 1 1 d . A .
C36 C 0.3834(3) 0.8035(2) -0.0015(2) 0.0180(8) Uani 1 1 d . . .
C37 C 0.3931(3) 0.8232(3) -0.0786(2) 0.0259(10) Uani 1 1 d . A .
H37A H 0.4520 0.8131 -0.1165 0.031 Uiso 1 1 calc R . .
C38 C 0.3185(3) 0.8569(3) -0.1000(2) 0.0305(10) Uani 1 1 d . . .
H38A H 0.3261 0.8699 -0.1522 0.037 Uiso 1 1 calc R A .
C39 C 0.2326(3) 0.8715(3) -0.0448(2) 0.0290(10) Uani 1 1 d . A .
H39A H 0.1813 0.8951 -0.0593 0.035 Uiso 1 1 calc R . .
C310 C 0.2206(3) 0.8522(3) 0.0312(2) 0.0255(9) Uani 1 1 d . . .
H31A H 0.1611 0.8624 0.0684 0.031 Uiso 1 1 calc R A .
C311 C 0.2954(3) 0.8176(2) 0.0541(2) 0.0187(8) Uani 1 1 d . A .
O312 O 0.28051(17) 0.80107(16) 0.12932(14) 0.0183(6) Uani 1 1 d . . .
N41 N 0.1405(2) 0.9119(2) 0.23412(18) 0.0188(7) Uani 1 1 d . . .
N42 N 0.1019(2) 0.8528(2) 0.29442(17) 0.0186(7) Uani 1 1 d . A .
C43 C 0.0088(3) 0.8619(3) 0.3110(2) 0.0234(9) Uani 1 1 d . . .
H43A H -0.0355 0.8290 0.3505 0.028 Uiso 1 1 calc R A .
C44 C -0.0138(3) 0.9256(3) 0.2626(2) 0.0272(10) Uani 1 1 d . A .
H44A H -0.0746 0.9443 0.2626 0.033 Uiso 1 1 calc R . .
C45 C 0.0714(3) 0.9565(2) 0.2135(2) 0.0206(9) Uani 1 1 d . A .
C46 C 0.0926(3) 1.0222(2) 0.1496(2) 0.0217(9) Uani 1 1 d . . .
C47 C 0.0203(3) 1.0664(3) 0.1290(3) 0.0340(11) Uani 1 1 d . A .
H47A H -0.0425 1.0533 0.1577 0.041 Uiso 1 1 calc R . .
C48 C 0.0371(3) 1.1279(3) 0.0685(3) 0.0379(12) Uani 1 1 d U . .
H48A H -0.0135 1.1562 0.0557 0.045 Uiso 1 1 calc R A .
C49 C 0.1282(3) 1.1481(3) 0.0266(2) 0.0322(11) Uani 1 1 d . A .
H49A H 0.1404 1.1906 -0.0152 0.039 Uiso 1 1 calc R . .
C410 C 0.2016(3) 1.1064(2) 0.0455(2) 0.0241(9) Uani 1 1 d . . .
H41A H 0.2640 1.1214 0.0170 0.029 Uiso 1 1 calc R A .
C411 C 0.1852(3) 1.0422(2) 0.1063(2) 0.0208(9) Uani 1 1 d . A .
O412 O 0.26113(17) 1.00356(17) 0.11880(15) 0.0219(6) Uani 1 1 d . . .
N51 N 0.4700(2) 0.88756(19) 0.18476(17) 0.0162(7) Uani 1 1 d . . .
N52 N 0.4133(2) 0.93395(19) 0.15020(17) 0.0170(7) Uani 1 1 d . A .
C53 C 0.4677(3) 0.9851(2) 0.0929(2) 0.0198(9) Uani 1 1 d . . .
H53A H 0.4463 1.0242 0.0596 0.024 Uiso 1 1 calc R A .
C54 C 0.5599(3) 0.9724(2) 0.0896(2) 0.0193(9) Uani 1 1 d . A .
H54A H 0.6127 1.0001 0.0543 0.023 Uiso 1 1 calc R . .
C55 C 0.5589(3) 0.9104(2) 0.1489(2) 0.0165(8) Uani 1 1 d . A .
C56 C 0.6353(2) 0.8727(2) 0.1753(2) 0.0178(8) Uani 1 1 d . . .
C57 C 0.7214(3) 0.9104(3) 0.1487(2) 0.0222(9) Uani 1 1 d . A .
H57A H 0.7304 0.9594 0.1133 0.027 Uiso 1 1 calc R . .
C58 C 0.7941(3) 0.8772(3) 0.1734(2) 0.0270(10) Uani 1 1 d . . .
H58A H 0.8522 0.9037 0.1552 0.032 Uiso 1 1 calc R A .
C59 C 0.7813(3) 0.8052(3) 0.2247(2) 0.0291(10) Uani 1 1 d . A .
H59A H 0.8307 0.7827 0.2420 0.035 Uiso 1 1 calc R . .
C510 C 0.6972(3) 0.7661(3) 0.2507(2) 0.0260(10) Uani 1 1 d . . .
H51A H 0.6895 0.7162 0.2852 0.031 Uiso 1 1 calc R A .
C511 C 0.6228(3) 0.7990(2) 0.2269(2) 0.0187(8) Uani 1 1 d . A .
O512 O 0.54305(17) 0.75683(16) 0.25157(15) 0.0204(6) Uani 1 1 d . . .
N61 N 0.3708(2) 0.87462(19) 0.42800(17) 0.0177(7) Uani 1 1 d . . .
N62 N 0.4215(2) 0.8958(2) 0.35327(17) 0.0203(7) Uani 1 1 d . A .
C63 C 0.4576(3) 0.9701(3) 0.3499(2) 0.0273(10) Uani 1 1 d . . .
H63A H 0.4965 0.9998 0.3047 0.033 Uiso 1 1 calc R A .
C64 C 0.4306(3) 0.9982(3) 0.4212(2) 0.0298(10) Uani 1 1 d . A .
H64A H 0.4464 1.0493 0.4339 0.036 Uiso 1 1 calc R . .
C65 C 0.3754(3) 0.9355(3) 0.4704(2) 0.0231(9) Uani 1 1 d . A .
C66 C 0.3270(3) 0.9296(3) 0.5531(2) 0.0235(9) Uani 1 1 d . . .
C67 C 0.3362(3) 0.9928(3) 0.5945(3) 0.0344(11) Uani 1 1 d . A .
H67A H 0.3728 1.0397 0.5681 0.041 Uiso 1 1 calc R . .
C68 C 0.2942(3) 0.9900(3) 0.6725(3) 0.0407(13) Uani 1 1 d . . .
H68A H 0.3025 1.0338 0.6990 0.049 Uiso 1 1 calc R A .
C69 C 0.2406(3) 0.9231(3) 0.7107(3) 0.0352(11) Uani 1 1 d . A .
H69A H 0.2117 0.9202 0.7642 0.042 Uiso 1 1 calc R . .
C610 C 0.2283(3) 0.8596(3) 0.6718(2) 0.0305(10) Uani 1 1 d . . .
H61A H 0.1896 0.8144 0.6989 0.037 Uiso 1 1 calc R A .
C611 C 0.2722(3) 0.8608(3) 0.5924(2) 0.0230(9) Uani 1 1 d . A .
O612 O 0.25896(19) 0.79575(17) 0.55935(15) 0.0259(7) Uani 1 1 d . . .
N71 N 0.2786(2) 0.59343(19) 0.44643(17) 0.0183(7) Uani 1 1 d . A .
N72 N 0.2541(2) 0.6539(2) 0.49563(17) 0.0195(7) Uani 1 1 d . . .
C73 C 0.2009(3) 0.6190(3) 0.5637(2) 0.0214(9) Uani 1 1 d . A .
H73A H 0.1742 0.6478 0.6079 0.026 Uiso 1 1 calc R . .
C74 C 0.1910(3) 0.5344(2) 0.5594(2) 0.0220(9) Uani 1 1 d . . .
H74A H 0.1573 0.4946 0.5993 0.026 Uiso 1 1 calc R A .
C75 C 0.2413(3) 0.5198(2) 0.4839(2) 0.0178(8) Uani 1 1 d . A .
C76 C 0.2556(3) 0.4433(2) 0.4452(2) 0.0180(8) Uani 1 1 d . . .
C77 C 0.2477(3) 0.3630(3) 0.4859(2) 0.0266(10) Uani 1 1 d . A .
H77A H 0.2363 0.3584 0.5388 0.032 Uiso 1 1 calc R . .
C78 C 0.2561(3) 0.2903(3) 0.4507(2) 0.0282(10) Uani 1 1 d . . .
H78A H 0.2513 0.2362 0.4790 0.034 Uiso 1 1 calc R A .
C79 C 0.2719(3) 0.2975(3) 0.3731(3) 0.0291(10) Uani 1 1 d . A .
H79A H 0.2763 0.2479 0.3486 0.035 Uiso 1 1 calc R . .
C710 C 0.2811(3) 0.3762(2) 0.3311(2) 0.0223(9) Uani 1 1 d . . .
H71A H 0.2914 0.3801 0.2783 0.027 Uiso 1 1 calc R A .
C711 C 0.2755(3) 0.4494(2) 0.3659(2) 0.0187(8) Uani 1 1 d . A .
O712 O 0.28589(17) 0.52589(16) 0.32290(14) 0.0180(6) Uani 1 1 d . A .
N81 N 0.5557(2) 0.5668(2) 0.27802(17) 0.0195(7) Uani 1 1 d . . .
N82 N 0.4782(2) 0.5534(2) 0.34161(18) 0.0202(7) Uani 1 1 d . A .
C83 C 0.5066(3) 0.5074(3) 0.3945(2) 0.0253(10) Uani 1 1 d . . .
H83A H 0.4667 0.4888 0.4441 0.030 Uiso 1 1 calc R A .
C84 C 0.6028(3) 0.4907(3) 0.3663(2) 0.0281(10) Uani 1 1 d . A .
H84A H 0.6406 0.4596 0.3921 0.034 Uiso 1 1 calc R . .
C85 C 0.6318(3) 0.5296(2) 0.2921(2) 0.0216(9) Uani 1 1 d . A .
C86 C 0.7254(3) 0.5326(3) 0.2330(2) 0.0260(10) Uani 1 1 d . . .
C87 C 0.8012(3) 0.4846(3) 0.2457(3) 0.0363(11) Uani 1 1 d . A .
H87A H 0.7914 0.4519 0.2932 0.044 Uiso 1 1 calc R . .
C88 C 0.8892(3) 0.4835(3) 0.1915(3) 0.0432(13) Uani 1 1 d . . .
H88A H 0.9389 0.4498 0.2014 0.052 Uiso 1 1 calc R A .
C89 C 0.9049(3) 0.5317(3) 0.1228(3) 0.0408(12) Uani 1 1 d . A .
H89A H 0.9655 0.5315 0.0853 0.049 Uiso 1 1 calc R . .
C810 C 0.8322(3) 0.5803(3) 0.1086(3) 0.0318(10) Uani 1 1 d . . .
H81A H 0.8437 0.6132 0.0611 0.038 Uiso 1 1 calc R A .
C811 C 0.7415(3) 0.5822(3) 0.1627(2) 0.0230(9) Uani 1 1 d . A .
O812 O 0.67581(17) 0.63036(18) 0.14340(15) 0.0264(7) Uani 1 1 d . . .
O101 O 0.2641(2) 1.01189(18) 0.28320(16) 0.0306(7) Uani 1 1 d G . .
H10A H 0.2726 0.9825 0.3205 0.037 Uiso 1 1 d G A .
C102 C 0.3144(4) 1.0878(3) 0.2694(3) 0.0484(14) Uani 1 1 d . A .
H10B H 0.3811 1.0762 0.2399 0.058 Uiso 1 1 calc R . .
H10C H 0.3104 1.1071 0.3182 0.058 Uiso 1 1 calc R . .
C103 C 0.2736(4) 1.1556(3) 0.2263(3) 0.0415(12) Uani 1 1 d . . .
H10D H 0.3088 1.2070 0.2161 0.062 Uiso 1 1 calc R A .
H10E H 0.2080 1.1682 0.2563 0.062 Uiso 1 1 calc R . .
H10F H 0.2772 1.1362 0.1781 0.062 Uiso 1 1 calc R . .
O201 O 0.43773(19) 0.70343(19) 0.49083(17) 0.0301(7) Uani 1 1 d G . .
H20A H 0.4017 0.6532 0.4952 0.036 Uiso 1 1 d G A .
C202 C 0.5347(3) 0.7047(3) 0.4452(3) 0.0335(11) Uani 1 1 d . A .
H20B H 0.5416 0.6989 0.3920 0.040 Uiso 1 1 calc R . .
H20C H 0.5688 0.6556 0.4631 0.040 Uiso 1 1 calc R . .
C203 C 0.5770(3) 0.7848(2) 0.44836(13) 0.0406(12) Uani 1 1 d . . .
H20D H 0.6440 0.7820 0.4187 0.061 Uiso 1 1 calc R A .
H20E H 0.5683 0.7917 0.5012 0.061 Uiso 1 1 calc R . .
H20F H 0.5464 0.8331 0.4273 0.061 Uiso 1 1 calc R . .
O301 O 0.54285(19) 0.51462(15) 0.13380(13) 0.0272(7) Uani 1 1 d R . .
H30A H 0.5233 0.5255 0.0887 0.033 Uiso 1 1 d . . .
C302 C 0.4690(3) 0.4581(3) 0.1733(2) 0.0325(11) Uani 1 1 d . A .
H30B H 0.4079 0.4900 0.1839 0.039 Uiso 1 1 calc R . .
H30C H 0.4751 0.4348 0.2225 0.039 Uiso 1 1 calc R . .
C303 C 0.4715(3) 0.3862(3) 0.1278(3) 0.0431(13) Uani 1 1 d . . .
H30D H 0.4210 0.3484 0.1566 0.065 Uiso 1 1 calc R A .
H30E H 0.5318 0.3544 0.1173 0.065 Uiso 1 1 calc R . .
H30F H 0.4633 0.4090 0.0798 0.065 Uiso 1 1 calc R . .
O401 O 0.0663(15) 0.6720(14) 0.2250(8) 0.049(4) Uani 0.60 1 d PDU A 1
H40A H 0.0721 0.7205 0.2356 0.049 Uiso 0.60 1 calc PR A 1
C402 C 0.0809(7) 0.6749(7) 0.1480(5) 0.056(3) Uani 0.60 1 d PDU A 1
H40B H 0.0759 0.6174 0.1354 0.067 Uiso 0.60 1 calc PR A 1
H40C H 0.1449 0.6933 0.1185 0.067 Uiso 0.60 1 calc PR A 1
C403 C 0.0110(7) 0.7350(8) 0.1256(6) 0.052(3) Uani 0.60 1 d PDU A 1
H40D H 0.0254 0.7380 0.0706 0.077 Uiso 0.60 1 calc PR A 1
H40E H 0.0141 0.7916 0.1397 0.077 Uiso 0.60 1 calc PR A 1
H40F H -0.0521 0.7146 0.1518 0.077 Uiso 0.60 1 calc PR A 1
O41A O 0.0615(19) 0.6743(16) 0.2409(13) 0.029(4) Uani 0.40 1 d PDU A 2
H41 H 0.0565 0.7267 0.2448 0.029 Uiso 0.40 1 calc PR A 2
C42A C 0.0091(8) 0.6556(8) 0.1984(7) 0.040(3) Uani 0.40 1 d PDU A 2
H42G H -0.0575 0.6709 0.2252 0.047 Uiso 0.40 1 calc PR A 2
H42H H 0.0149 0.5938 0.1945 0.047 Uiso 0.40 1 calc PR A 2
C43A C 0.0397(17) 0.7026(13) 0.1179(11) 0.076(7) Uani 0.40 1 d PDU A 2
H43O H 0.0641 0.6614 0.0804 0.114 Uiso 0.40 1 calc PR A 2
H43P H 0.0885 0.7414 0.1123 0.114 Uiso 0.40 1 calc PR A 2
H43Q H -0.0142 0.7350 0.1098 0.114 Uiso 0.40 1 calc PR A 2
O501 O 0.4084(4) 0.7241(3) 0.6384(3) 0.0972(17) Uani 1 1 d U . .
H50A H 0.4411 0.7087 0.5958 0.146 Uiso 1 1 calc R . .
C502 C 0.4585(5) 0.7073(4) 0.6880(4) 0.0687(18) Uani 1 1 d U . .
H50B H 0.5142 0.6700 0.6652 0.082 Uiso 1 1 calc R . .
H50C H 0.4189 0.6768 0.7358 0.082 Uiso 1 1 calc R . .
C503 C 0.4889(5) 0.7857(5) 0.7049(4) 0.092(2) Uani 1 1 d U . .
H50D H 0.5135 0.7725 0.7466 0.138 Uiso 1 1 calc R . .
H50E H 0.4355 0.8266 0.7196 0.138 Uiso 1 1 calc R . .
H50F H 0.5379 0.8100 0.6598 0.138 Uiso 1 1 calc R . .
O601 O 0.7004(3) 0.4044(2) 0.1265(2) 0.0678(12) Uani 1 1 d U . .
H60A H 0.6700 0.4340 0.1022 0.102 Uiso 1 1 calc R . .
C602 C 0.7701(4) 0.3548(4) 0.0773(4) 0.0614(16) Uani 1 1 d U . .
H60B H 0.8114 0.3923 0.0354 0.074 Uiso 1 1 calc R . .
H60C H 0.7406 0.3175 0.0548 0.074 Uiso 1 1 calc R . .
C603 C 0.8273(5) 0.3018(5) 0.1172(5) 0.097(3) Uani 1 1 d U . .
H60D H 0.8755 0.2685 0.0810 0.146 Uiso 1 1 calc R . .
H60E H 0.7869 0.2635 0.1577 0.146 Uiso 1 1 calc R . .
H60F H 0.8572 0.3385 0.1390 0.146 Uiso 1 1 calc R . .

loop_
_atom_site_aniso_label
_atom_site_aniso_U_11
_atom_site_aniso_U_22
_atom_site_aniso_U_33
_atom_site_aniso_U_23
_atom_site_aniso_U_13
_atom_site_aniso_U_12
Mn1 0.0120(3) 0.0148(3) 0.0171(3) 0.0011(2) -0.0042(2) -0.0004(2)
Mn2 0.0126(3) 0.0140(3) 0.0164(3) 0.0004(2) -0.0049(2) -0.0021(2)
Mn3 0.0136(3) 0.0137(3) 0.0145(3) -0.0018(2) -0.0019(2) -0.0029(2)
Mn4 0.0140(3) 0.0147(3) 0.0136(3) 0.0000(2) -0.0034(2) -0.0015(2)
Mn5 0.0160(3) 0.0157(3) 0.0157(3) -0.0024(2) -0.0033(2) -0.0043(2)
Mn6 0.0218(3) 0.0159(3) 0.0154(3) -0.0023(2) -0.0065(2) -0.0032(3)
Mn7 0.0142(3) 0.0181(3) 0.0174(3) 0.0002(2) -0.0044(2) 0.0019(2)
Mn8 0.0161(3) 0.0127(3) 0.0139(3) 0.0001(2) -0.0039(2) -0.0027(2)
O1 0.0150(13) 0.0143(13) 0.0176(13) 0.0009(11) -0.0037(11) -0.0032(11)
O2 0.0166(13) 0.0185(14) 0.0154(13) 0.0019(11) -0.0058(11) -0.0016(11)
O3 0.0178(13) 0.0148(13) 0.0164(13) -0.0046(11) -0.0022(11) -0.0011(11)
O4 0.0211(14) 0.0125(13) 0.0159(13) 0.0009(11) -0.0076(11) -0.0048(11)
N11 0.0158(16) 0.0158(17) 0.0158(16) -0.0030(13) -0.0006(13) -0.0052(14)
N12 0.0197(17) 0.0151(17) 0.0178(17) -0.0030(13) -0.0047(14) -0.0047(14)
C13 0.019(2) 0.022(2) 0.022(2) -0.0003(17) -0.0035(17) -0.0060(18)
C14 0.019(2) 0.024(2) 0.018(2) 0.0013(17) -0.0011(16) -0.0060(18)
C15 0.0135(19) 0.024(2) 0.0156(19) -0.0002(16) -0.0052(15) -0.0018(17)
C16 0.021(2) 0.017(2) 0.018(2) -0.0026(16) -0.0039(16) 0.0004(17)
C17 0.024(2) 0.025(2) 0.025(2) -0.0040(18) 0.0010(18) -0.0020(19)
C18 0.032(3) 0.029(2) 0.028(2) -0.010(2) 0.003(2) 0.005(2)
C19 0.038(3) 0.025(2) 0.028(2) -0.0145(19) -0.008(2) 0.007(2)
C110 0.028(2) 0.018(2) 0.029(2) -0.0077(18) -0.0078(19) -0.0014(18)
C111 0.018(2) 0.022(2) 0.019(2) -0.0037(17) -0.0069(16) 0.0041(17)
O112 0.0166(13) 0.0224(15) 0.0190(14) -0.0087(12) -0.0045(11) -0.0008(12)
N21 0.0222(17) 0.0188(17) 0.0184(17) -0.0023(14) -0.0071(14) -0.0049(14)
N22 0.0233(18) 0.0216(18) 0.0164(17) 0.0011(14) -0.0017(14) -0.0062(15)
C23 0.038(3) 0.032(2) 0.019(2) -0.0055(19) 0.0008(19) -0.012(2)
C24 0.045(3) 0.037(3) 0.022(2) -0.015(2) 0.000(2) -0.011(2)
C25 0.030(2) 0.017(2) 0.017(2) -0.0026(16) -0.0104(17) -0.0021(18)
C26 0.022(2) 0.020(2) 0.023(2) -0.0025(17) -0.0108(17) -0.0016(18)
C27 0.036(3) 0.025(2) 0.031(2) -0.0103(19) -0.010(2) -0.004(2)
C28 0.044(3) 0.023(2) 0.045(3) -0.011(2) -0.017(2) -0.010(2)
C29 0.031(2) 0.019(2) 0.042(3) -0.001(2) -0.014(2) -0.0109(19)
C210 0.023(2) 0.021(2) 0.028(2) 0.0020(18) -0.0092(18) -0.0067(18)
C211 0.020(2) 0.016(2) 0.028(2) -0.0042(17) -0.0147(17) 0.0009(17)
O212 0.0259(15) 0.0241(15) 0.0194(14) -0.0048(12) -0.0032(12) -0.0104(13)
N31 0.0166(16) 0.0153(16) 0.0152(16) 0.0004(13) -0.0055(13) 0.0011(14)
N32 0.0154(16) 0.0193(17) 0.0186(17) -0.0012(14) -0.0037(13) 0.0017(14)
C33 0.016(2) 0.024(2) 0.023(2) -0.0049(18) -0.0026(17) 0.0008(17)
C34 0.023(2) 0.026(2) 0.017(2) 0.0007(17) -0.0004(17) -0.0028(18)
C35 0.023(2) 0.0134(19) 0.018(2) -0.0005(16) -0.0062(16) -0.0037(17)
C36 0.025(2) 0.0096(19) 0.021(2) -0.0012(16) -0.0090(17) -0.0021(16)
C37 0.037(2) 0.021(2) 0.021(2) -0.0005(18) -0.0126(19) -0.0007(19)
C38 0.044(3) 0.029(2) 0.023(2) 0.0016(19) -0.018(2) -0.005(2)
C39 0.036(3) 0.025(2) 0.035(3) 0.002(2) -0.023(2) -0.004(2)
C310 0.027(2) 0.022(2) 0.031(2) -0.0052(19) -0.0147(19) 0.0015(19)
C311 0.026(2) 0.0128(19) 0.021(2) -0.0050(16) -0.0113(17) -0.0025(17)
O312 0.0211(14) 0.0194(14) 0.0152(13) -0.0018(11) -0.0078(11) 0.0027(12)
N41 0.0149(16) 0.0176(17) 0.0231(18) 0.0015(14) -0.0063(14) -0.0015(14)
N42 0.0140(16) 0.0174(17) 0.0223(17) -0.0006(14) -0.0037(13) -0.0024(14)
C43 0.0131(19) 0.025(2) 0.028(2) -0.0031(18) -0.0027(17) -0.0015(18)
C44 0.015(2) 0.034(3) 0.032(2) -0.008(2) -0.0085(18) 0.0051(19)
C45 0.016(2) 0.021(2) 0.025(2) -0.0062(17) -0.0072(17) 0.0045(17)
C46 0.020(2) 0.019(2) 0.025(2) -0.0021(17) -0.0084(17) 0.0044(17)
C47 0.022(2) 0.038(3) 0.042(3) -0.001(2) -0.013(2) 0.007(2)
C48 0.029(2) 0.041(3) 0.044(3) 0.003(2) -0.021(2) 0.017(2)
C49 0.041(3) 0.027(2) 0.027(2) 0.0029(19) -0.014(2) 0.013(2)
C410 0.027(2) 0.021(2) 0.022(2) -0.0010(18) -0.0068(18) 0.0014(18)
C411 0.023(2) 0.018(2) 0.022(2) -0.0066(17) -0.0097(17) 0.0064(17)
O412 0.0151(13) 0.0237(15) 0.0247(15) 0.0048(12) -0.0068(11) -0.0004(12)
N51 0.0131(16) 0.0171(17) 0.0178(16) 0.0006(13) -0.0052(13) -0.0011(13)
N52 0.0148(16) 0.0166(17) 0.0188(17) 0.0007(14) -0.0056(13) 0.0004(14)
C53 0.024(2) 0.018(2) 0.017(2) 0.0014(16) -0.0077(17) -0.0003(17)
C54 0.0162(19) 0.020(2) 0.018(2) 0.0015(17) -0.0011(16) -0.0077(17)
C55 0.0161(19) 0.0144(19) 0.018(2) -0.0075(16) -0.0020(15) -0.0027(16)
C56 0.0120(19) 0.022(2) 0.019(2) -0.0049(17) -0.0033(15) -0.0011(17)
C57 0.021(2) 0.024(2) 0.022(2) -0.0051(17) -0.0057(17) -0.0051(18)
C58 0.015(2) 0.036(3) 0.030(2) -0.009(2) -0.0049(18) -0.0040(19)
C59 0.018(2) 0.036(3) 0.037(3) -0.007(2) -0.0126(19) 0.002(2)
C510 0.022(2) 0.028(2) 0.031(2) -0.0025(19) -0.0144(19) 0.0010(19)
C511 0.0140(19) 0.021(2) 0.023(2) -0.0066(17) -0.0079(16) -0.0009(17)
O512 0.0157(14) 0.0170(14) 0.0273(15) 0.0017(12) -0.0069(11) -0.0024(12)
N61 0.0206(17) 0.0156(17) 0.0193(17) -0.0028(14) -0.0092(14) -0.0028(14)
N62 0.0240(18) 0.0188(17) 0.0190(17) -0.0005(14) -0.0085(14) -0.0035(15)
C63 0.032(2) 0.023(2) 0.029(2) -0.0005(19) -0.0104(19) -0.015(2)
C64 0.038(3) 0.019(2) 0.036(3) -0.0058(19) -0.013(2) -0.011(2)
C65 0.025(2) 0.021(2) 0.027(2) -0.0075(18) -0.0130(18) 0.0028(18)
C66 0.022(2) 0.023(2) 0.029(2) -0.0105(18) -0.0120(18) 0.0051(18)
C67 0.034(3) 0.034(3) 0.041(3) -0.015(2) -0.016(2) -0.003(2)
C68 0.040(3) 0.049(3) 0.040(3) -0.034(3) -0.015(2) 0.004(3)
C69 0.031(2) 0.051(3) 0.028(2) -0.021(2) -0.012(2) 0.009(2)
C610 0.031(2) 0.037(3) 0.026(2) -0.007(2) -0.0119(19) 0.004(2)
C611 0.022(2) 0.029(2) 0.021(2) -0.0107(18) -0.0115(17) 0.0036(19)
O612 0.0334(16) 0.0251(16) 0.0180(14) -0.0056(12) -0.0049(12) -0.0054(13)
N71 0.0191(17) 0.0179(17) 0.0168(17) -0.0008(14) -0.0046(14) -0.0031(14)
N72 0.0234(18) 0.0188(17) 0.0152(16) -0.0008(14) -0.0053(14) -0.0017(15)
C73 0.023(2) 0.026(2) 0.0140(19) -0.0031(17) -0.0055(16) 0.0006(18)
C74 0.030(2) 0.021(2) 0.0143(19) 0.0018(17) -0.0055(17) -0.0076(18)
C75 0.0172(19) 0.018(2) 0.020(2) 0.0033(16) -0.0085(16) -0.0060(17)
C76 0.0161(19) 0.019(2) 0.020(2) 0.0015(16) -0.0075(16) -0.0058(17)
C77 0.029(2) 0.024(2) 0.027(2) 0.0054(19) -0.0104(19) -0.0056(19)
C78 0.030(2) 0.016(2) 0.039(3) 0.0068(19) -0.015(2) -0.0029(19)
C79 0.025(2) 0.016(2) 0.044(3) -0.009(2) -0.008(2) 0.0029(18)
C710 0.019(2) 0.021(2) 0.025(2) -0.0048(18) -0.0051(17) -0.0014(17)
C711 0.0149(19) 0.016(2) 0.025(2) -0.0028(17) -0.0054(16) -0.0019(16)
O712 0.0211(14) 0.0152(14) 0.0179(14) 0.0017(11) -0.0074(11) -0.0036(11)
N81 0.0165(17) 0.0206(18) 0.0197(17) -0.0032(14) -0.0048(14) 0.0023(14)
N82 0.0218(17) 0.0177(17) 0.0198(17) 0.0031(14) -0.0066(14) -0.0031(14)
C83 0.029(2) 0.024(2) 0.022(2) 0.0056(18) -0.0106(18) 0.0007(19)
C84 0.026(2) 0.029(2) 0.029(2) 0.0040(19) -0.0133(19) 0.006(2)
C85 0.021(2) 0.020(2) 0.027(2) -0.0050(18) -0.0122(17) 0.0041(18)
C86 0.023(2) 0.029(2) 0.030(2) -0.0075(19) -0.0139(18) 0.0028(19)
C87 0.030(2) 0.044(3) 0.035(3) 0.002(2) -0.016(2) 0.008(2)
C88 0.022(2) 0.060(3) 0.049(3) -0.003(3) -0.019(2) 0.011(2)
C89 0.018(2) 0.055(3) 0.047(3) -0.010(3) -0.009(2) 0.008(2)
C810 0.025(2) 0.036(3) 0.034(3) 0.000(2) -0.012(2) 0.001(2)
C811 0.017(2) 0.024(2) 0.030(2) -0.0054(18) -0.0109(17) 0.0028(18)
O812 0.0142(14) 0.0313(17) 0.0278(16) 0.0058(13) -0.0039(12) 0.0038(13)
O101 0.0404(18) 0.0251(17) 0.0277(17) -0.0089(13) -0.0133(14) 0.0069(14)
C102 0.051(3) 0.031(3) 0.076(4) -0.025(3) -0.032(3) 0.005(2)
C103 0.055(3) 0.036(3) 0.031(3) -0.004(2) -0.011(2) -0.011(3)
O201 0.0246(16) 0.0305(17) 0.0378(18) 0.0036(14) -0.0153(14) -0.0060(14)
C202 0.028(2) 0.031(3) 0.043(3) 0.001(2) -0.014(2) -0.004(2)
C203 0.036(3) 0.041(3) 0.049(3) -0.002(2) -0.021(2) -0.006(2)
O301 0.0348(17) 0.0224(15) 0.0215(15) -0.0025(12) -0.0054(13) -0.0044(13)
C302 0.037(3) 0.024(2) 0.031(2) -0.002(2) -0.005(2) -0.001(2)
C303 0.040(3) 0.030(3) 0.049(3) -0.016(2) 0.004(2) -0.007(2)
O401 0.062(6) 0.059(6) 0.031(6) -0.018(5) -0.024(5) 0.016(4)
C402 0.047(5) 0.069(6) 0.053(5) 0.010(5) -0.026(4) 0.005(5)
C403 0.036(5) 0.070(7) 0.048(5) 0.006(5) -0.020(4) 0.008(5)
O41A 0.046(7) 0.020(6) 0.029(7) -0.011(5) -0.024(6) 0.011(5)
C42A 0.025(5) 0.051(7) 0.053(7) 0.000(5) -0.027(5) -0.004(5)
C43A 0.083(11) 0.070(10) 0.082(10) -0.009(8) -0.034(8) -0.012(8)
O501 0.117(4) 0.131(4) 0.063(3) -0.034(3) -0.058(3) 0.041(3)
C502 0.081(4) 0.075(4) 0.059(4) 0.014(3) -0.042(3) -0.009(3)
C503 0.086(5) 0.092(5) 0.096(5) -0.048(4) -0.017(4) 0.000(4)
O601 0.058(2) 0.061(3) 0.099(3) -0.038(2) -0.042(2) 0.027(2)
C602 0.056(3) 0.053(3) 0.076(4) -0.018(3) -0.023(3) 0.013(3)
C603 0.088(5) 0.084(5) 0.151(6) -0.051(5) -0.077(5) 0.034(4)

loop_
_atom_type_symbol
_atom_type_description
_atom_type_scat_dispersion_real
_atom_type_scat_dispersion_imag
_atom_type_scat_source
C C 0.0033 0.0016 'International Tables Vol C Tables 4.2.6.8 and 6.1.1.4'
H H 0.0000 0.0000 'International Tables Vol C Tables 4.2.6.8 and 6.1.1.4'
N N 0.0061 0.0033 'International Tables Vol C Tables 4.2.6.8 and 6.1.1.4'
O O 0.0106 0.0060 'International Tables Vol C Tables 4.2.6.8 and 6.1.1.4'
Mn Mn 0.3368 0.7283 'International Tables Vol C Tables 4.2.6.8 and 6.1.1.4'

loop_
_geom_angle_atom_site_label_1
_geom_angle_atom_site_label_2
_geom_angle_atom_site_label_3
_geom_angle
O412 Mn1 O1 175.83(11)
O412 Mn1 N41 89.52(13)
O1 Mn1 N41 94.60(12)
O412 Mn1 N52 89.62(12)
O1 Mn1 N52 86.29(12)
N41 Mn1 N52 177.56(13)
O412 Mn1 O312 98.76(11)
O1 Mn1 O312 80.80(10)
N41 Mn1 O312 87.35(12)
N52 Mn1 O312 95.04(11)
O412 Mn1 O101 96.42(11)
O1 Mn1 O101 84.35(11)
N41 Mn1 O101 88.71(13)
N52 Mn1 O101 89.12(12)
O312 Mn1 O101 164.27(10)
O512 Mn2 O1 156.15(11)
O512 Mn2 O4 96.92(11)
O1 Mn2 O4 88.55(11)
O512 Mn2 N51 87.11(12)
O1 Mn2 N51 86.39(12)
O4 Mn2 N51 174.68(12)
O512 Mn2 N62 100.54(12)
O1 Mn2 N62 102.82(12)
O4 Mn2 N62 88.41(11)
N51 Mn2 N62 94.28(13)
O512 Mn2 Mn4 100.97(9)
O1 Mn2 Mn4 55.88(8)
O4 Mn2 Mn4 87.98(8)
N51 Mn2 Mn4 87.85(10)
N62 Mn2 Mn4 158.47(9)
O512 Mn2 Mn3 144.97(8)
O1 Mn2 Mn3 32.38(7)
O4 Mn2 Mn3 56.18(8)
N51 Mn2 Mn3 118.72(9)
N62 Mn2 Mn3 100.56(9)
Mn4 Mn2 Mn3 60.22(3)
O512 Mn2 Mn8 85.49(8)
O1 Mn2 Mn8 86.93(8)
O4 Mn2 Mn8 32.34(8)
N51 Mn2 Mn8 145.44(10)
N62 Mn2 Mn8 120.27(9)
Mn4 Mn2 Mn8 60.69(3)
Mn3 Mn2 Mn8 59.70(3)
O112 Mn3 O1 95.74(11)
O112 Mn3 O3 157.89(11)
O1 Mn3 O3 87.66(11)
O112 Mn3 N11 87.47(12)
O1 Mn3 N11 175.03(12)
O3 Mn3 N11 87.95(12)
O112 Mn3 N42 99.67(12)
O1 Mn3 N42 89.65(11)
O3 Mn3 N42 102.19(12)
N11 Mn3 N42 93.55(13)
O112 Mn3 Mn8 102.47(8)
O1 Mn3 Mn8 87.44(8)
O3 Mn3 Mn8 55.75(8)
N11 Mn3 Mn8 88.17(10)
N42 Mn3 Mn8 157.84(9)
O112 Mn3 Mn2 85.05(8)
O1 Mn3 Mn2 32.41(8)
O3 Mn3 Mn2 86.29(8)
N11 Mn3 Mn2 144.78(10)
N42 Mn3 Mn2 121.62(9)
Mn8 Mn3 Mn2 60.20(3)
O112 Mn3 Mn4 144.70(8)
O1 Mn3 Mn4 55.45(8)
O3 Mn3 Mn4 32.21(7)
N11 Mn3 Mn4 120.13(9)
N42 Mn3 Mn4 99.98(9)
Mn8 Mn3 Mn4 60.67(3)
Mn2 Mn3 Mn4 59.67(3)
O3 Mn4 O2 87.13(11)
O3 Mn4 O312 97.60(11)
O2 Mn4 O312 156.63(11)
O3 Mn4 N31 174.15(12)
O2 Mn4 N31 87.72(12)
O312 Mn4 N31 86.07(12)
O3 Mn4 N22 88.74(12)
O2 Mn4 N22 103.48(12)
O312 Mn4 N22 99.51(12)
N31 Mn4 N22 95.17(13)
O3 Mn4 Mn2 86.77(8)
O2 Mn4 Mn2 57.08(8)
O312 Mn4 Mn2 100.17(8)
N31 Mn4 Mn2 88.10(10)
N22 Mn4 Mn2 160.22(9)
O3 Mn4 Mn3 32.28(8)
O2 Mn4 Mn3 87.30(8)
O312 Mn4 Mn3 84.81(8)
N31 Mn4 Mn3 144.56(10)
N22 Mn4 Mn3 120.10(9)
Mn2 Mn4 Mn3 60.11(3)
O212 Mn5 O3 176.91(11)
O212 Mn5 N21 89.63(13)
O3 Mn5 N21 92.89(12)
O212 Mn5 N12 90.45(12)
O3 Mn5 N12 87.16(12)
N21 Mn5 N12 176.20(13)
O212 Mn5 O41A 96.7(6)
O3 Mn5 O41A 85.0(6)
N21 Mn5 O41A 91.7(6)
N12 Mn5 O41A 84.5(6)
O212 Mn5 O712 96.62(11)
O3 Mn5 O712 81.60(10)
N21 Mn5 O712 89.85(12)
N12 Mn5 O712 93.92(11)
O41A Mn5 O712 166.6(6)
O212 Mn5 O401 96.1(5)
O3 Mn5 O401 85.9(5)
N21 Mn5 O401 85.0(4)
N12 Mn5 O401 91.2(4)
O41A Mn5 O401 6.7(10)
O712 Mn5 O401 166.3(5)
O612 Mn6 O4 175.25(12)
O612 Mn6 N61 90.15(13)
O4 Mn6 N61 93.40(12)
O612 Mn6 N72 89.22(13)
O4 Mn6 N72 87.22(12)
N61 Mn6 N72 179.31(14)
O612 Mn6 O201 89.71(12)
O4 Mn6 O201 93.27(11)
N61 Mn6 O201 92.96(12)
N72 Mn6 O201 87.31(12)
O612 Mn6 O112 94.75(11)
O4 Mn6 O112 82.36(10)
N61 Mn6 O112 85.91(11)
N72 Mn6 O112 93.88(12)
O201 Mn6 O112 175.40(10)
O812 Mn7 O2 174.57(12)
O812 Mn7 N81 90.34(13)
O2 Mn7 N81 92.64(12)
O812 Mn7 N32 89.15(12)
O2 Mn7 N32 87.86(12)
N81 Mn7 N32 179.47(13)
O812 Mn7 O301 88.77(12)
O2 Mn7 O301 95.76(11)
N81 Mn7 O301 90.05(12)
N32 Mn7 O301 90.07(11)
O812 Mn7 O512 94.20(12)
O2 Mn7 O512 81.43(10)
N81 Mn7 O512 86.97(12)
N32 Mn7 O512 92.94(11)
O301 Mn7 O512 175.79(9)
O4 Mn8 O712 155.58(11)
O4 Mn8 O2 89.01(11)
O712 Mn8 O2 97.39(11)
O4 Mn8 N71 86.22(12)
O712 Mn8 N71 85.95(12)
O2 Mn8 N71 174.56(12)
O4 Mn8 N82 102.75(12)
O712 Mn8 N82 101.02(12)
O2 Mn8 N82 87.88(11)
N71 Mn8 N82 95.72(13)
O4 Mn8 Mn3 56.50(8)
O712 Mn8 Mn3 100.07(8)
O2 Mn8 Mn3 87.60(8)
N71 Mn8 Mn3 87.59(10)
N82 Mn8 Mn3 158.82(9)
O4 Mn8 Mn2 32.39(7)
O712 Mn8 Mn2 145.30(8)
O2 Mn8 Mn2 56.64(8)
N71 Mn8 Mn2 118.50(10)
N82 Mn8 Mn2 100.49(9)
Mn3 Mn8 Mn2 60.10(3)
Mn1 O1 Mn3 119.49(13)
Mn1 O1 Mn2 125.20(13)
Mn3 O1 Mn2 115.21(13)
Mn7 O2 Mn4 123.32(13)
Mn7 O2 Mn8 121.33(13)
Mn4 O2 Mn8 115.33(12)
Mn5 O3 Mn4 120.74(13)
Mn5 O3 Mn3 123.63(13)
Mn4 O3 Mn3 115.51(13)
Mn8 O4 Mn6 124.31(13)
Mn8 O4 Mn2 115.27(13)
Mn6 O4 Mn2 120.41(13)
C15 N11 N12 110.0(3)
C15 N11 Mn3 128.6(3)
N12 N11 Mn3 121.3(2)
C13 N12 N11 106.5(3)
C13 N12 Mn5 133.8(3)
N11 N12 Mn5 119.5(2)
N12 C13 C14 110.1(3)
N12 C13 H13A 124.9
C14 C13 H13A 124.9
C13 C14 C15 106.2(3)
C13 C14 H14A 126.9
C15 C14 H14A 126.9
N11 C15 C14 107.2(3)
N11 C15 C16 121.4(3)
C14 C15 C16 131.4(3)
C111 C16 C17 117.9(4)
C111 C16 C15 121.8(3)
C17 C16 C15 120.3(4)
C18 C17 C16 121.6(4)
C18 C17 H17A 119.2
C16 C17 H17A 119.2
C17 C18 C19 119.5(4)
C17 C18 H18A 120.2
C19 C18 H18A 120.2
C110 C19 C18 120.4(4)
C110 C19 H19A 119.8
C18 C19 H19A 119.8
C19 C110 C111 120.4(4)
C19 C110 H11A 119.8
C111 C110 H11A 119.8
O112 C111 C110 118.0(4)
O112 C111 C16 121.8(3)
C110 C111 C16 120.2(4)
C111 O112 Mn3 125.9(2)
C111 O112 Mn6 113.8(2)
Mn3 O112 Mn6 105.88(11)
C25 N21 N22 109.5(3)
C25 N21 Mn5 130.0(3)
N22 N21 Mn5 120.4(2)
C23 N22 N21 106.5(3)
C23 N22 Mn4 137.1(3)
N21 N22 Mn4 116.2(2)
N22 C23 C24 111.4(4)
N22 C23 H23A 124.3
C24 C23 H23A 124.3
C23 C24 C25 104.5(4)
C23 C24 H24A 127.7
C25 C24 H24A 127.7
N21 C25 C24 108.1(4)
N21 C25 C26 121.8(3)
C24 C25 C26 130.1(4)
C27 C26 C211 118.3(4)
C27 C26 C25 120.4(4)
C211 C26 C25 121.3(4)
C28 C27 C26 122.1(4)
C28 C27 H27A 119.0
C26 C27 H27A 119.0
C27 C28 C29 119.4(4)
C27 C28 H28A 120.3
C29 C28 H28A 120.3
C210 C29 C28 120.2(4)
C210 C29 H29A 119.9
C28 C29 H29A 119.9
C29 C210 C211 120.8(4)
C29 C210 H21A 119.6
C211 C210 H21A 119.6
O212 C211 C210 116.5(4)
O212 C211 C26 124.4(4)
C210 C211 C26 119.1(4)
C211 O212 Mn5 132.7(2)
C35 N31 N32 109.0(3)
C35 N31 Mn4 129.6(3)
N32 N31 Mn4 121.3(2)
C33 N32 N31 107.1(3)
C33 N32 Mn7 133.6(3)
N31 N32 Mn7 119.0(2)
N32 C33 C34 110.2(3)
N32 C33 H33A 124.9
C34 C33 H33A 124.9
C33 C34 C35 105.2(3)
C33 C34 H34A 127.4
C35 C34 H34A 127.4
N31 C35 C34 108.5(3)
N31 C35 C36 121.2(3)
C34 C35 C36 130.3(4)
C311 C36 C37 118.7(4)
C311 C36 C35 120.6(3)
C37 C36 C35 120.7(4)
C38 C37 C36 121.3(4)
C38 C37 H37A 119.3
C36 C37 H37A 119.3
C39 C38 C37 119.4(4)
C39 C38 H38A 120.3
C37 C38 H38A 120.3
C310 C39 C38 120.7(4)
C310 C39 H39A 119.7
C38 C39 H39A 119.7
C39 C310 C311 120.8(4)
C39 C310 H31A 119.6
C311 C310 H31A 119.6
O312 C311 C310 118.5(3)
O312 C311 C36 122.3(3)
C310 C311 C36 119.1(4)
C311 O312 Mn4 125.7(2)
C311 O312 Mn1 114.8(2)
Mn4 O312 Mn1 107.54(11)
C45 N41 N42 109.8(3)
C45 N41 Mn1 130.4(3)
N42 N41 Mn1 119.8(2)
C43 N42 N41 106.4(3)
C43 N42 Mn3 137.4(3)
N41 N42 Mn3 116.1(2)
N42 C43 C44 110.8(4)
N42 C43 H43A 124.6
C44 C43 H43A 124.6
C43 C44 C45 105.7(3)
C43 C44 H44A 127.1
C45 C44 H44A 127.1
N41 C45 C44 107.3(3)
N41 C45 C46 121.6(3)
C44 C45 C46 131.1(4)
C47 C46 C411 118.1(4)
C47 C46 C45 120.4(4)
C411 C46 C45 121.5(3)
C48 C47 C46 122.4(4)
C48 C47 H47A 118.8
C46 C47 H47A 118.8
C47 C48 C49 119.5(4)
C47 C48 H48A 120.3
C49 C48 H48A 120.3
C48 C49 C410 120.0(4)
C48 C49 H49A 120.0
C410 C49 H49A 120.0
C49 C410 C411 120.9(4)
C49 C410 H41A 119.5
C411 C410 H41A 119.5
O412 C411 C46 124.3(3)
O412 C411 C410 116.6(4)
C46 C411 C410 119.2(4)
C411 O412 Mn1 132.7(2)
C55 N51 N52 109.0(3)
C55 N51 Mn2 129.0(3)
N52 N51 Mn2 121.9(2)
C53 N52 N51 107.5(3)
C53 N52 Mn1 132.6(3)
N51 N52 Mn1 119.8(2)
N52 C53 C54 109.8(3)
N52 C53 H53A 125.1
C54 C53 H53A 125.1
C53 C54 C55 105.5(3)
C53 C54 H54A 127.2
C55 C54 H54A 127.2
N51 C55 C54 108.2(3)
N51 C55 C56 121.1(3)
C54 C55 C56 130.7(3)
C57 C56 C511 119.2(4)
C57 C56 C55 119.6(3)
C511 C56 C55 121.1(3)
C58 C57 C56 121.0(4)
C58 C57 H57A 119.5
C56 C57 H57A 119.5
C59 C58 C57 119.7(4)
C59 C58 H58A 120.2
C57 C58 H58A 120.2
C510 C59 C58 120.3(4)
C510 C59 H59A 119.9
C58 C59 H59A 119.9
C59 C510 C511 120.8(4)
C59 C510 H51A 119.6
C511 C510 H51A 119.6
O512 C511 C510 118.7(4)
O512 C511 C56 122.3(3)
C510 C511 C56 119.0(4)
C511 O512 Mn2 125.5(2)
C511 O512 Mn7 115.3(2)
Mn2 O512 Mn7 106.66(12)
C65 N61 N62 110.2(3)
C65 N61 Mn6 129.1(3)
N62 N61 Mn6 120.5(2)
C63 N62 N61 106.3(3)
C63 N62 Mn2 137.7(3)
N61 N62 Mn2 116.0(2)
N62 C63 C64 110.9(4)
N62 C63 H63A 124.5
C64 C63 H63A 124.5
C63 C64 C65 105.4(4)
C63 C64 H64A 127.3
C65 C64 H64A 127.3
N61 C65 C64 107.3(4)
N61 C65 C66 122.1(4)
C64 C65 C66 130.7(4)
C67 C66 C611 118.4(4)
C67 C66 C65 119.8(4)
C611 C66 C65 121.8(4)
C68 C67 C66 122.6(5)
C68 C67 H67A 118.7
C66 C67 H67A 118.7
C69 C68 C67 119.0(4)
C69 C68 H68A 120.5
C67 C68 H68A 120.5
C68 C69 C610 120.4(4)
C68 C69 H69A 119.8
C610 C69 H69A 119.8
C69 C610 C611 121.3(4)
C69 C610 H61A 119.4
C611 C610 H61A 119.4
O612 C611 C66 124.1(4)
O612 C611 C610 117.5(4)
C66 C611 C610 118.4(4)
C611 O612 Mn6 131.8(3)
C75 N71 N72 108.9(3)
C75 N71 Mn8 128.2(3)
N72 N71 Mn8 122.7(2)
C73 N72 N71 108.3(3)
C73 N72 Mn6 132.8(3)
N71 N72 Mn6 118.2(2)
N72 C73 C74 109.4(3)
N72 C73 H73A 125.3
C74 C73 H73A 125.3
C73 C74 C75 105.6(3)
C73 C74 H74A 127.2
C75 C74 H74A 127.2
N71 C75 C74 107.8(3)
N71 C75 C76 121.2(3)
C74 C75 C76 131.0(3)
C77 C76 C711 118.8(4)
C77 C76 C75 120.8(3)
C711 C76 C75 120.3(3)
C78 C77 C76 121.5(4)
C78 C77 H77A 119.3
C76 C77 H77A 119.3
C77 C78 C79 119.0(4)
C77 C78 H78A 120.5
C79 C78 H78A 120.5
C710 C79 C78 120.8(4)
C710 C79 H79A 119.6
C78 C79 H79A 119.6
C79 C710 C711 120.3(4)
C79 C710 H71A 119.8
C711 C710 H71A 119.8
O712 C711 C710 119.0(3)
O712 C711 C76 121.6(3)
C710 C711 C76 119.4(4)
C711 O712 Mn8 123.9(2)
C711 O712 Mn5 119.7(2)
Mn8 O712 Mn5 107.03(11)
C85 N81 N82 109.1(3)
C85 N81 Mn7 129.8(3)
N82 N81 Mn7 121.0(2)
C83 N82 N81 107.3(3)
C83 N82 Mn8 136.1(3)
N81 N82 Mn8 116.2(2)
N82 C83 C84 110.3(4)
N82 C83 H83A 124.9
C84 C83 H83A 124.9
C83 C84 C85 105.1(4)
C83 C84 H84A 127.5
C85 C84 H84A 127.5
N81 C85 C84 108.3(3)
N81 C85 C86 121.0(4)
C84 C85 C86 130.7(4)
C87 C86 C811 118.3(4)
C87 C86 C85 119.9(4)
C811 C86 C85 121.8(4)
C88 C87 C86 122.0(4)
C88 C87 H87A 119.0
C86 C87 H87A 119.0
C87 C88 C89 119.7(4)
C87 C88 H88A 120.2
C89 C88 H88A 120.2
C88 C89 C810 119.9(4)
C88 C89 H89A 120.0
C810 C89 H89A 120.0
C89 C810 C811 121.6(4)
C89 C810 H81A 119.2
C811 C810 H81A 119.2
O812 C811 C810 117.2(4)
O812 C811 C86 124.3(4)
C810 C811 C86 118.4(4)
C811 O812 Mn7 131.4(2)
C102 O101 Mn1 125.3(3)
C102 O101 H10A 107.7
Mn1 O101 H10A 107.8
O101 C102 C103 109.7(4)
O101 C102 H10B 109.7
C103 C102 H10B 109.7
O101 C102 H10C 109.7
C103 C102 H10C 109.7
H10B C102 H10C 108.2
C102 C103 H10D 109.5
C102 C103 H10E 109.5
H10D C103 H10E 109.5
C102 C103 H10F 109.5
H10D C103 H10F 109.5
H10E C103 H10F 109.5
C202 O201 Mn6 128.1(3)
C202 O201 H20A 120.2
Mn6 O201 H20A 79.2
O201 C202 C203 111.9(4)
O201 C202 H20B 109.2
C203 C202 H20B 109.2
O201 C202 H20C 109.2
C203 C202 H20C 109.2
H20B C202 H20C 107.9
C202 C203 H20D 109.5
C202 C203 H20E 109.5
H20D C203 H20E 109.5
C202 C203 H20F 109.5
H20D C203 H20F 109.5
H20E C203 H20F 109.5
C302 O301 Mn7 118.2(2)
C302 O301 H30A 93.1
Mn7 O301 H30A 113.5
O301 C302 C303 111.5(3)
O301 C302 H30B 109.3
C303 C302 H30B 109.3
O301 C302 H30C 109.3
C303 C302 H30C 109.3
H30B C302 H30C 108.0
C302 C303 H30D 109.5
C302 C303 H30E 109.5
H30D C303 H30E 109.5
C302 C303 H30F 109.5
H30D C303 H30F 109.5
H30E C303 H30F 109.5
C402 O401 Mn5 122.2(13)
C402 O401 H40A 109.5
Mn5 O401 H40A 101.5
O401 C402 C403 111.6(12)
O401 C402 H40B 109.3
C403 C402 H40B 109.3
O401 C402 H40C 109.3
C403 C402 H40C 109.3
H40B C402 H40C 108.0
C42A O41A Mn5 128.3(16)
C42A O41A H41 109.5
Mn5 O41A H41 121.8
O41A C42A C43A 113.1(17)
O41A C42A H42G 109.0
C43A C42A H42G 109.0
O41A C42A H42H 109.0
C43A C42A H42H 109.0
H42G C42A H42H 107.8
C42A C43A H43O 109.5
C42A C43A H43P 109.5
H43O C43A H43P 109.5
C42A C43A H43Q 109.5
H43O C43A H43Q 109.5
H43P C43A H43Q 109.5
C502 O501 H50A 109.5
O501 C502 C503 112.0(6)
O501 C502 H50B 109.2
C503 C502 H50B 109.2
O501 C502 H50C 109.2
C503 C502 H50C 109.2
H50B C502 H50C 107.9
C502 C503 H50D 109.5
C502 C503 H50E 109.5
H50D C503 H50E 109.5
C502 C503 H50F 109.5
H50D C503 H50F 109.5
H50E C503 H50F 109.5
C602 O601 H60A 109.5
O601 C602 C603 111.8(5)
O601 C602 H60B 109.3
C603 C602 H60B 109.3
O601 C602 H60C 109.3
C603 C602 H60C 109.3
H60B C602 H60C 107.9
C602 C603 H60D 109.5
C602 C603 H60E 109.5
H60D C603 H60E 109.5
C602 C603 H60F 109.5
H60D C603 H60F 109.5
H60E C603 H60F 109.5

loop_
_geom_bond_atom_site_label_1
_geom_bond_atom_site_label_2
_geom_bond_distance
Mn1 O412 1.849(3)
Mn1 O1 1.909(3)
Mn1 N41 1.948(3)
Mn1 N52 1.992(3)
Mn1 O312 2.343(3)
Mn1 O101 2.347(3)
Mn2 O512 1.911(3)
Mn2 O1 1.917(3)
Mn2 O4 1.919(3)
Mn2 N51 1.955(3)
Mn2 N62 2.171(3)
Mn2 Mn4 3.2208(11)
Mn2 Mn3 3.2353(12)
Mn2 Mn8 3.2385(12)
Mn3 O112 1.906(3)
Mn3 O1 1.915(3)
Mn3 O3 1.916(3)
Mn3 N11 1.944(3)
Mn3 N42 2.156(3)
Mn3 Mn8 3.2220(13)
Mn3 Mn4 3.2387(14)
Mn4 O3 1.913(3)
Mn4 O2 1.926(3)
Mn4 O312 1.940(3)
Mn4 N31 1.958(3)
Mn4 N22 2.141(3)
Mn5 O212 1.843(3)
Mn5 O3 1.907(3)
Mn5 N21 1.958(3)
Mn5 N12 2.001(3)
Mn5 O41A 2.29(2)
Mn5 O712 2.336(3)
Mn5 O401 2.39(2)
Mn6 O612 1.862(3)
Mn6 O4 1.918(3)
Mn6 N61 1.952(3)
Mn6 N72 1.990(3)
Mn6 O201 2.273(3)
Mn6 O112 2.353(3)
Mn7 O812 1.850(3)
Mn7 O2 1.900(3)
Mn7 N81 1.955(3)
Mn7 N32 1.994(3)
Mn7 O301 2.307(3)
Mn7 O512 2.386(3)
Mn8 O4 1.916(2)
Mn8 O712 1.926(3)
Mn8 O2 1.936(3)
Mn8 N71 1.971(3)
Mn8 N82 2.156(3)
N11 C15 1.361(5)
N11 N12 1.374(4)
N12 C13 1.346(5)
C13 C14 1.387(6)
C13 H13A 0.9500
C14 C15 1.389(5)
C14 H14A 0.9500
C15 C16 1.461(5)
C16 C111 1.403(5)
C16 C17 1.408(5)
C17 C18 1.379(6)
C17 H17A 0.9500
C18 C19 1.384(6)
C18 H18A 0.9500
C19 C110 1.381(6)
C19 H19A 0.9500
C110 C111 1.396(5)
C110 H11A 0.9500
C111 O112 1.365(4)
N21 C25 1.354(5)
N21 N22 1.367(4)
N22 C23 1.346(5)
C23 C24 1.376(6)
C23 H23A 0.9500
C24 C25 1.408(6)
C24 H24A 0.9500
C25 C26 1.458(5)
C26 C27 1.402(6)
C26 C211 1.414(5)
C27 C28 1.371(6)
C27 H27A 0.9500
C28 C29 1.391(6)
C28 H28A 0.9500
C29 C210 1.383(6)
C29 H29A 0.9500
C210 C211 1.401(5)
C210 H21A 0.9500
C211 O212 1.342(5)
N31 C35 1.355(5)
N31 N32 1.373(4)
N32 C33 1.347(5)
C33 C34 1.390(6)
C33 H33A 0.9500
C34 C35 1.393(5)
C34 H34A 0.9500
C35 C36 1.464(5)
C36 C311 1.408(5)
C36 C37 1.412(5)
C37 C38 1.385(6)
C37 H37A 0.9500
C38 C39 1.384(6)
C38 H38A 0.9500
C39 C310 1.384(6)
C39 H39A 0.9500
C310 C311 1.404(5)
C310 H31A 0.9500
C311 O312 1.355(4)
N41 C45 1.363(5)
N41 N42 1.375(4)
N42 C43 1.344(5)
C43 C44 1.383(6)
C43 H43A 0.9500
C44 C45 1.397(6)
C44 H44A 0.9500
C45 C46 1.459(5)
C46 C47 1.401(6)
C46 C411 1.407(5)
C47 C48 1.375(6)
C47 H47A 0.9500
C48 C49 1.383(6)
C48 H48A 0.9500
C49 C410 1.385(6)
C49 H49A 0.9500
C410 C411 1.408(5)
C410 H41A 0.9500
C411 O412 1.345(4)
N51 C55 1.349(5)
N51 N52 1.373(4)
N52 C53 1.340(5)
C53 C54 1.386(5)
C53 H53A 0.9500
C54 C55 1.396(5)
C54 H54A 0.9500
C55 C56 1.477(5)
C56 C57 1.394(5)
C56 C511 1.410(5)
C57 C58 1.389(6)
C57 H57A 0.9500
C58 C59 1.387(6)
C58 H58A 0.9500
C59 C510 1.380(6)
C59 H59A 0.9500
C510 C511 1.402(5)
C510 H51A 0.9500
C511 O512 1.350(4)
N61 C65 1.354(5)
N61 N62 1.369(4)
N62 C63 1.334(5)
C63 C64 1.385(6)
C63 H63A 0.9500
C64 C65 1.392(6)
C64 H64A 0.9500
C65 C66 1.473(6)
C66 C67 1.395(6)
C66 C611 1.405(6)
C67 C68 1.384(6)
C67 H67A 0.9500
C68 C69 1.370(7)
C68 H68A 0.9500
C69 C610 1.384(6)
C69 H69A 0.9500
C610 C611 1.413(6)
C610 H61A 0.9500
C611 O612 1.339(5)
N71 C75 1.352(5)
N71 N72 1.361(4)
N72 C73 1.340(5)
C73 C74 1.383(6)
C73 H73A 0.9500
C74 C75 1.404(5)
C74 H74A 0.9500
C75 C76 1.459(5)
C76 C77 1.399(5)
C76 C711 1.416(5)
C77 C78 1.380(6)
C77 H77A 0.9500
C78 C79 1.395(6)
C78 H78A 0.9500
C79 C710 1.387(6)
C79 H79A 0.9500
C710 C711 1.390(5)
C710 H71A 0.9500
C711 O712 1.366(4)
N81 C85 1.353(5)
N81 N82 1.371(4)
N82 C83 1.338(5)
C83 C84 1.391(6)
C83 H83A 0.9500
C84 C85 1.395(6)
C84 H84A 0.9500
C85 C86 1.477(6)
C86 C87 1.407(6)
C86 C811 1.412(6)
C87 C88 1.377(6)
C87 H87A 0.9500
C88 C89 1.378(7)
C88 H88A 0.9500
C89 C810 1.382(6)
C89 H89A 0.9500
C810 C811 1.405(6)
C810 H81A 0.9500
C811 O812 1.335(5)
O101 C102 1.437(6)
O101 H10A 0.8400
C102 C103 1.496(7)
C102 H10B 0.9900
C102 H10C 0.9900
C103 H10D 0.9800
C103 H10E 0.9800
C103 H10F 0.9800
O201 C202 1.430(5)
O201 H20A 0.9901
C202 C203 1.497(5)
C202 H20B 0.9900
C202 H20C 0.9900
C203 H20D 0.9800
C203 H20E 0.9800
C203 H20F 0.9800
O301 C302 1.436(5)
O301 H30A 0.9899
C302 C303 1.506(6)
C302 H30B 0.9900
C302 H30C 0.9900
C303 H30D 0.9800
C303 H30E 0.9800
C303 H30F 0.9800
O401 C402 1.391(14)
O401 H40A 0.8400
C402 C403 1.508(11)
C402 H40B 0.9900
C402 H40C 0.9900
C403 H40D 0.9800
C403 H40E 0.9800
C403 H40F 0.9800
O41A C42A 1.389(17)
O41A H41 0.8400
C42A C43A 1.542(16)
C42A H42G 0.9900
C42A H42H 0.9900
C43A H43O 0.9800
C43A H43P 0.9800
C43A H43Q 0.9800
O501 C502 1.393(6)
O501 H50A 0.8400
C502 C503 1.477(9)
C502 H50B 0.9900
C502 H50C 0.9900
C503 H50D 0.9800
C503 H50E 0.9800
C503 H50F 0.9800
O601 C602 1.402(6)
O601 H60A 0.8400
C602 C603 1.490(8)
C602 H60B 0.9900
C602 H60C 0.9900
C603 H60D 0.9800
C603 H60E 0.9800
C603 H60F 0.9800
